data_4068195
loop_
_publ_author_name
'Aboulkacem, Said'
'Naumann, Dieter'
'Tyrra, Wieland'
'Pantenburg, Ingo'

_publ_section_title
;
 4-Tetrafluoropyridyl Silver(I), AgC5F4N, in Redox Transmetalations with
 Selenium and Tellurium(23)
;
_journal_issue 4
_journal_name_full Organometallics
_journal_page_first 1559
_journal_paper_doi 10.1021/om201195j
_journal_volume 31
_journal_year 2012
_chemical_formula_moiety 'C10 F8 N2 Te'
_chemical_formula_sum 'C10 F8 N2 Te'
_chemical_formula_weight 427.72
_chemical_name_systematic
;
 ?
;
_space_group_IT_number 14
_symmetry_cell_setting monoclinic
_symmetry_space_group_name_Hall '-P 2ybc'
_symmetry_space_group_name_H-M 'P 1 21/c 1'
_atom_sites_solution_hydrogens none
_atom_sites_solution_primary direct
_atom_sites_solution_secondary difmap
_audit_creation_method SHELXL-97
_cell_angle_alpha 90
_cell_angle_beta 104.562(10)
_cell_angle_gamma 90
_cell_formula_units_Z 8
_cell_length_a 25.487(3)
_cell_length_b 5.9088(4)
_cell_length_c 16.024(2)
_cell_measurement_reflns_used 11577
_cell_measurement_temperature 120(2)
_cell_measurement_theta_max 27.31
_cell_measurement_theta_min 1.65
_cell_volume 2335.7(4)
_computing_cell_refinement 'X-Area (Stoe & Cie, 2001)'
_computing_data_collection 'X-Area (Stoe & Cie, 2001)'
_computing_data_reduction 'X-Area (Stoe & Cie, 2001)'
_computing_structure_refinement 'SHELXL-97 (Sheldrick, 1997)'
_computing_structure_solution 'SIR92 (Altomare et al., 1997)'
_diffrn_ambient_temperature 120(2)
_diffrn_detector_area_resol_mean 'not measured'
_diffrn_measured_fraction_theta_full 0.985
_diffrn_measured_fraction_theta_max 0.985
_diffrn_measurement_device_type 'IPDS II (Stoe & Cie)'
_diffrn_measurement_method '\w and \f scans'
_diffrn_radiation_monochromator graphite
_diffrn_radiation_source 'fine-focus sealed tube'
_diffrn_radiation_type MoK\a
_diffrn_radiation_wavelength 0.71073
_diffrn_reflns_av_R_equivalents 0.0436
_diffrn_reflns_av_sigmaI/netI 0.0335
_diffrn_reflns_limit_h_max 32
_diffrn_reflns_limit_h_min -31
_diffrn_reflns_limit_k_max 6
_diffrn_reflns_limit_k_min -7
_diffrn_reflns_limit_l_max 20
_diffrn_reflns_limit_l_min -20
_diffrn_reflns_number 22330
_diffrn_reflns_theta_full 27.31
_diffrn_reflns_theta_max 27.31
_diffrn_reflns_theta_min 1.65
_diffrn_standards_decay_% 'not measured'
_diffrn_standards_interval_count 'not measured'
_diffrn_standards_interval_time 'not measured'
_diffrn_standards_number 'not measured'
_exptl_absorpt_coefficient_mu 2.646
_exptl_absorpt_correction_T_max 0.7847
_exptl_absorpt_correction_T_min 0.4727
_exptl_absorpt_correction_type numerical
_exptl_absorpt_process_details
;
The absorption correction (X-RED; Stoe & Cie, 2001) 
was performed after optimizing the crystal shape 
using X-SHAPE (Stoe & Cie, 1999).
;
_exptl_crystal_colour 'pale yellow'
_exptl_crystal_density_diffrn 2.433
_exptl_crystal_density_meas ?
_exptl_crystal_density_method 'not measured'
_exptl_crystal_description column
_exptl_crystal_F_000 1584
_exptl_crystal_size_max 0.2
_exptl_crystal_size_mid 0.2
_exptl_crystal_size_min 0.2
_refine_diff_density_max 0.939
_refine_diff_density_min -0.804
_refine_diff_density_rms 0.154
_refine_ls_extinction_coef 0.0026(2)
_refine_ls_extinction_expression Fc^*^=kFc[1+0.001xFc^2^\l^3^/sin(2\q)]^-1/4^
_refine_ls_extinction_method SHELXL
_refine_ls_goodness_of_fit_ref 1.041
_refine_ls_hydrogen_treatment none
_refine_ls_matrix_type full
_refine_ls_number_parameters 380
_refine_ls_number_reflns 5189
_refine_ls_number_restraints 0
_refine_ls_restrained_S_all 1.041
_refine_ls_R_factor_all 0.0565
_refine_ls_R_factor_gt 0.0361
_refine_ls_shift/su_max 0.001
_refine_ls_shift/su_mean 0.000
_refine_ls_structure_factor_coef Fsqd
_refine_ls_weighting_details 'calc w=1/[\s^2^(Fo^2^)+(0.0564P)^2^+0.3578P] where P=(Fo^2^+2Fc^2^)/3'
_refine_ls_weighting_scheme calc
_refine_ls_wR_factor_gt 0.0854
_refine_ls_wR_factor_ref 0.0968
_reflns_number_gt 3752
_reflns_number_total 5189
_reflns_threshold_expression >2sigma(I)
_cod_data_source_file om201195j_si_001.cif
_cod_data_source_block ipwt081
_cod_depositor_comments
;
The following automatic conversions were performed:

'_exptl_crystal_density_meas' value 'not measured' was changed to '?'
- the value is perceived as not measured.

Automatic conversion script
Id: cif_fix_values 3008 2015-01-20 13:52:24Z robertas 
;
_cod_original_sg_symbol_H-M P2(1)/c
_cod_database_code 4068195

loop_
_symmetry_equiv_pos_as_xyz
'x, y, z'
'-x, y+1/2, -z+1/2'
'-x, -y, -z'
'x, -y-1/2, z-1/2'

loop_
_atom_site_label
_atom_site_type_symbol
_atom_site_fract_x
_atom_site_fract_y
_atom_site_fract_z
_atom_site_U_iso_or_equiv
_atom_site_adp_type
_atom_site_occupancy
_atom_site_symmetry_multiplicity
_atom_site_calc_flag
Te1 Te 0.065849(12) 0.21213(6) -0.424455(19) 0.02842(11) Uani 1 1 d
C111 C 0.07603(19) 0.2740(8) -0.2903(3) 0.0253(9) Uani 1 1 d
C112 C 0.10281(19) 0.1262(8) -0.2280(3) 0.0252(9) Uani 1 1 d
F112 F 0.12282(12) -0.0706(5) -0.24916(18) 0.0310(6) Uani 1 1 d
C113 C 0.1086(2) 0.1783(8) -0.1422(3) 0.0273(10) Uani 1 1 d
F113 F 0.13518(13) 0.0340(5) -0.08167(18) 0.0365(7) Uani 1 1 d
N114 N 0.08966(16) 0.3616(7) -0.1143(3) 0.0275(8) Uani 1 1 d
C115 C 0.06400(19) 0.5033(8) -0.1741(3) 0.0275(10) Uani 1 1 d
F115 F 0.04541(12) 0.6945(5) -0.14574(19) 0.0329(6) Uani 1 1 d
C116 C 0.05612(19) 0.4694(8) -0.2608(3) 0.0252(9) Uani 1 1 d
F116 F 0.02869(12) 0.6242(5) -0.31716(18) 0.0326(6) Uani 1 1 d
C121 C 0.14943(19) 0.1451(8) -0.4042(3) 0.0254(9) Uani 1 1 d
C122 C 0.1889(2) 0.2931(9) -0.3629(3) 0.0284(10) Uani 1 1 d
F122 F 0.17644(12) 0.4901(5) -0.32967(19) 0.0335(6) Uani 1 1 d
C123 C 0.2428(2) 0.2395(9) -0.3543(3) 0.0327(11) Uani 1 1 d
F123 F 0.28102(13) 0.3838(6) -0.3120(2) 0.0454(8) Uani 1 1 d
N124 N 0.25978(19) 0.0516(8) -0.3824(3) 0.0380(10) Uani 1 1 d
C125 C 0.2221(2) -0.0915(9) -0.4217(3) 0.0342(12) Uani 1 1 d
F125 F 0.23910(15) -0.2851(6) -0.4489(2) 0.0469(8) Uani 1 1 d
C126 C 0.1671(2) -0.0542(8) -0.4338(3) 0.0295(10) Uani 1 1 d
F126 F 0.13197(14) -0.2116(5) -0.4726(2) 0.0388(7) Uani 1 1 d
Te2 Te 0.429925(12) 0.29782(6) -0.034868(19) 0.02847(11) Uani 1 1 d
C211 C 0.34607(18) 0.2363(8) -0.0863(3) 0.0255(10) Uani 1 1 d
C212 C 0.30659(19) 0.3872(8) -0.0774(3) 0.0259(9) Uani 1 1 d
F212 F 0.31974(12) 0.5822(5) -0.03451(19) 0.0329(6) Uani 1 1 d
C213 C 0.2528(2) 0.3384(9) -0.1137(3) 0.0307(11) Uani 1 1 d
F213 F 0.21443(12) 0.4848(6) -0.1054(2) 0.0394(7) Uani 1 1 d
N214 N 0.23601(17) 0.1514(7) -0.1564(3) 0.0318(9) Uani 1 1 d
C215 C 0.2732(2) 0.0058(9) -0.1646(3) 0.0309(11) Uani 1 1 d
F215 F 0.25617(14) -0.1849(5) -0.2082(2) 0.0414(8) Uani 1 1 d
C216 C 0.3281(2) 0.0390(8) -0.1322(3) 0.0274(10) Uani 1 1 d
F216 F 0.36319(12) -0.1186(5) -0.1433(2) 0.0361(7) Uani 1 1 d
C221 C 0.42099(19) 0.2912(8) 0.0935(3) 0.0244(9) Uani 1 1 d
C222 C 0.3975(2) 0.1069(8) 0.1246(3) 0.0273(10) Uani 1 1 d
F222 F 0.37499(12) -0.0633(5) 0.07291(19) 0.0348(7) Uani 1 1 d
C223 C 0.39837(19) 0.0972(9) 0.2116(3) 0.0278(10) Uani 1 1 d
F223 F 0.37731(12) -0.0823(5) 0.2414(2) 0.0366(7) Uani 1 1 d
N224 N 0.41955(17) 0.2555(7) 0.2677(3) 0.0293(9) Uani 1 1 d
C225 C 0.44113(19) 0.4287(9) 0.2384(3) 0.0276(10) Uani 1 1 d
F225 F 0.46422(12) 0.5870(5) 0.29629(18) 0.0352(7) Uani 1 1 d
C226 C 0.44281(19) 0.4543(8) 0.1533(3) 0.0254(10) Uani 1 1 d
F226 F 0.46696(12) 0.6392(5) 0.13062(18) 0.0317(6) Uani 1 1 d

loop_
_atom_site_aniso_label
_atom_site_aniso_U_11
_atom_site_aniso_U_22
_atom_site_aniso_U_33
_atom_site_aniso_U_23
_atom_site_aniso_U_13
_atom_site_aniso_U_12
Te1 0.02681(17) 0.03532(19) 0.02169(16) -0.00187(13) 0.00342(12) -0.00117(14)
C111 0.027(2) 0.029(2) 0.020(2) -0.0076(19) 0.0071(18) -0.005(2)
C112 0.028(2) 0.024(2) 0.024(2) 0.0015(19) 0.0067(19) -0.002(2)
F112 0.0366(15) 0.0265(14) 0.0297(14) -0.0001(12) 0.0080(12) 0.0033(12)
C113 0.030(2) 0.026(3) 0.025(2) 0.0061(19) 0.0052(19) -0.001(2)
F113 0.0464(18) 0.0373(16) 0.0251(14) 0.0099(13) 0.0076(13) 0.0059(14)
N114 0.026(2) 0.033(2) 0.0236(19) -0.0011(17) 0.0073(16) 0.0003(18)
C115 0.026(2) 0.027(2) 0.029(2) -0.005(2) 0.007(2) -0.003(2)
F115 0.0336(15) 0.0329(15) 0.0320(15) -0.0083(12) 0.0078(12) 0.0049(13)
C116 0.026(2) 0.028(2) 0.021(2) 0.0020(19) 0.0043(18) -0.001(2)
F116 0.0338(15) 0.0320(14) 0.0299(14) 0.0046(12) 0.0039(12) 0.0092(13)
C121 0.024(2) 0.028(2) 0.024(2) 0.0008(19) 0.0055(18) 0.0007(19)
C122 0.030(2) 0.031(2) 0.024(2) -0.001(2) 0.007(2) 0.000(2)
F122 0.0353(16) 0.0301(15) 0.0345(15) -0.0065(12) 0.0079(13) -0.0038(13)
C123 0.025(2) 0.038(3) 0.033(3) 0.004(2) 0.004(2) -0.005(2)
F123 0.0330(16) 0.052(2) 0.049(2) 0.0029(16) 0.0051(14) -0.0103(16)
N124 0.036(2) 0.044(3) 0.036(2) 0.012(2) 0.013(2) 0.007(2)
C125 0.045(3) 0.031(3) 0.032(3) 0.005(2) 0.019(2) 0.008(2)
F125 0.060(2) 0.0352(16) 0.054(2) 0.0062(16) 0.0301(18) 0.0183(16)
C126 0.039(3) 0.029(2) 0.021(2) 0.0023(19) 0.008(2) 0.003(2)
F126 0.0510(19) 0.0326(15) 0.0311(15) -0.0081(13) 0.0074(14) -0.0024(15)
Te2 0.02566(18) 0.0383(2) 0.02192(17) -0.00089(13) 0.00695(12) -0.00209(13)
C211 0.018(2) 0.035(3) 0.022(2) -0.0033(19) 0.0035(17) -0.0046(19)
C212 0.031(2) 0.028(2) 0.020(2) -0.0034(19) 0.0086(18) -0.005(2)
F212 0.0355(16) 0.0312(16) 0.0331(15) -0.0106(12) 0.0106(13) -0.0030(13)
C213 0.027(2) 0.036(3) 0.030(2) 0.002(2) 0.009(2) 0.004(2)
F213 0.0297(15) 0.0455(18) 0.0434(18) -0.0016(14) 0.0100(13) 0.0046(14)
N214 0.032(2) 0.034(2) 0.029(2) -0.0010(18) 0.0065(18) -0.0026(19)
C215 0.041(3) 0.029(3) 0.021(2) -0.0045(19) 0.005(2) -0.012(2)
F215 0.052(2) 0.0324(16) 0.0373(17) -0.0112(13) 0.0075(15) -0.0151(15)
C216 0.033(3) 0.028(2) 0.021(2) 0.0005(19) 0.0079(19) 0.000(2)
F216 0.0384(16) 0.0288(15) 0.0431(17) -0.0069(13) 0.0140(14) 0.0011(14)
C221 0.026(2) 0.027(2) 0.020(2) 0.0012(19) 0.0076(18) 0.001(2)
C222 0.030(2) 0.027(2) 0.024(2) -0.0007(19) 0.0047(19) 0.000(2)
F222 0.0414(17) 0.0289(15) 0.0319(15) -0.0011(12) 0.0054(13) -0.0055(13)
C223 0.025(2) 0.034(3) 0.025(2) 0.008(2) 0.0073(18) 0.001(2)
F223 0.0395(16) 0.0351(17) 0.0355(16) 0.0114(13) 0.0098(13) -0.0037(14)
N224 0.029(2) 0.036(2) 0.0241(19) 0.0042(17) 0.0083(17) 0.0028(18)
C225 0.024(2) 0.038(3) 0.020(2) -0.0024(19) 0.0034(18) -0.004(2)
F225 0.0343(15) 0.0450(18) 0.0263(14) -0.0091(13) 0.0076(12) -0.0057(14)
C226 0.026(2) 0.027(2) 0.025(2) -0.0008(19) 0.0080(19) -0.0003(19)
F226 0.0333(15) 0.0350(15) 0.0278(14) 0.0007(12) 0.0093(12) -0.0082(13)

loop_
_atom_type_symbol
_atom_type_description
_atom_type_scat_dispersion_real
_atom_type_scat_dispersion_imag
_atom_type_scat_source
C C 0.0033 0.0016 'International Tables Vol C Tables 4.2.6.8 and 6.1.1.4'
N N 0.0061 0.0033 'International Tables Vol C Tables 4.2.6.8 and 6.1.1.4'
F F 0.0171 0.0103 'International Tables Vol C Tables 4.2.6.8 and 6.1.1.4'
Te Te -0.5308 1.6751 'International Tables Vol C Tables 4.2.6.8 and 6.1.1.4'

loop_
_geom_angle_atom_site_label_1
_geom_angle_atom_site_label_2
_geom_angle_atom_site_label_3
_geom_angle
C121 Te1 C111 90.86(18)
C112 C111 C116 116.0(4)
C112 C111 Te1 122.5(3)
C116 C111 Te1 121.5(4)
F112 C112 C111 121.1(4)
F112 C112 C113 119.4(4)
C111 C112 C113 119.5(4)
N114 C113 F113 116.3(4)
N114 C113 C112 124.6(4)
F113 C113 C112 119.1(4)
C113 N114 C115 115.9(4)
N114 C115 F115 116.1(4)
N114 C115 C116 124.5(4)
F115 C115 C116 119.4(4)
F116 C116 C115 120.0(4)
F116 C116 C111 120.4(4)
C115 C116 C111 119.6(4)
C122 C121 C126 116.5(4)
C122 C121 Te1 123.0(4)
C126 C121 Te1 120.6(4)
F122 C122 C121 121.6(4)
F122 C122 C123 119.0(4)
C121 C122 C123 119.4(5)
N124 C123 F123 116.7(5)
N124 C123 C122 124.5(5)
F123 C123 C122 118.8(5)
C123 N124 C125 116.4(5)
N124 C125 F125 116.8(5)
N124 C125 C126 123.8(5)
F125 C125 C126 119.4(5)
F126 C126 C125 119.5(4)
F126 C126 C121 121.0(5)
C125 C126 C121 119.5(5)
C211 Te2 C221 91.73(18)
C212 C211 C216 116.4(4)
C212 C211 Te2 122.7(3)
C216 C211 Te2 120.9(3)
F212 C212 C211 120.9(4)
F212 C212 C213 119.3(4)
C211 C212 C213 119.7(4)
N214 C213 F213 116.5(4)
N214 C213 C212 123.6(5)
F213 C213 C212 119.8(5)
C215 N214 C213 117.1(4)
N214 C215 F215 117.1(5)
N214 C215 C216 124.0(5)
F215 C215 C216 118.8(5)
F216 C216 C215 120.1(4)
F216 C216 C211 120.8(4)
C215 C216 C211 119.1(4)
C226 C221 C222 115.7(4)
C226 C221 Te2 122.6(3)
C222 C221 Te2 121.3(3)
F222 C222 C223 119.1(4)
F222 C222 C221 121.5(4)
C223 C222 C221 119.4(4)
N224 C223 F223 117.0(4)
N224 C223 C222 123.8(4)
F223 C223 C222 119.1(4)
C225 N224 C223 116.7(4)
N224 C225 F225 116.7(4)
N224 C225 C226 124.1(4)
F225 C225 C226 119.1(4)
F226 C226 C221 120.8(4)
F226 C226 C225 119.0(4)
C221 C226 C225 120.2(4)

loop_
_geom_bond_atom_site_label_1
_geom_bond_atom_site_label_2
_geom_bond_distance
Te1 C121 2.110(5)
Te1 C111 2.131(4)
C111 C112 1.372(7)
C111 C116 1.391(7)
C112 F112 1.347(5)
C112 C113 1.381(7)
C113 N114 1.309(6)
C113 F113 1.340(6)
N114 C115 1.316(6)
C115 F115 1.347(5)
C115 C116 1.368(7)
C116 F116 1.350(5)
C121 C122 1.371(7)
C121 C126 1.386(7)
C122 F122 1.350(6)
C122 C123 1.382(7)
C123 N124 1.312(7)
C123 F123 1.343(6)
N124 C125 1.315(7)
C125 F125 1.334(6)
C125 C126 1.385(7)
C126 F126 1.331(6)
Te2 C211 2.120(5)
Te2 C221 2.126(4)
C211 C212 1.378(7)
C211 C216 1.393(7)
C212 F212 1.341(5)
C212 C213 1.379(7)
C213 N214 1.313(7)
C213 F213 1.336(6)
N214 C215 1.312(7)
C215 F215 1.339(6)
C215 C216 1.378(7)
C216 F216 1.333(6)
C221 C226 1.374(7)
C221 C222 1.393(7)
C222 F222 1.337(6)
C222 C223 1.390(6)
C223 N224 1.316(7)
C223 F223 1.330(5)
N224 C225 1.303(6)
C225 F225 1.344(6)
C225 C226 1.383(6)
C226 F226 1.348(5)
